data_7715818
loop_
_publ_author_name
'Vorobyeva, Sofia N.'
'Bautina, Sof'ya A.'
'Shekhovtsov, Nikita A.'
'Nikolaenkova, Elena B.'
'Sukhikh, Taisiya S.'
'Golubeva, Yuliya A.'
'Klyushova, Lyubov S.'
'Krivopalov, Viktor P.'
'Rakhmanova, Marianna I.'
'Gourlaouen, Christophe'
'Bushuev, Mark B.'

_publ_section_title
;
 N^N^C-Cyclometalated rhodium(III) complexes with isomeric
 pyrimidine-based ligands: unveiling the impact of isomerism on structural
 motifs, luminescence and cytotoxicity.
;
_journal_issue 19
_journal_name_full 'Dalton transactions (Cambridge, England : 2003)'
_journal_page_first 8398
_journal_page_last 8416
_journal_paper_doi 10.1039/d4dt00824c
_journal_volume 53
_journal_year 2024
_chemical_formula_moiety 'C21 H18 N4'
_chemical_formula_sum 'C21 H18 N4'
_chemical_formula_weight 326.39
_space_group_crystal_system monoclinic
_space_group_IT_number 14
_space_group_name_Hall '-P 2ybc'
_space_group_name_H-M_alt 'P 1 21/c 1'
_atom_sites_solution_hydrogens geom
_atom_sites_solution_primary dual
_audit_creation_date 2024-04-13
_audit_creation_method
;
Olex2 1.5
(compiled 2024.02.16 svn.r378c4104 for OlexSys, GUI svn.r6928)
;
_audit_update_record
;
2024-04-13 deposited with the CCDC.	2024-04-19 downloaded from the CCDC.
;
_cell_angle_alpha 90
_cell_angle_beta 104.2630(10)
_cell_angle_gamma 90
_cell_formula_units_Z 8
_cell_length_a 17.1096(3)
_cell_length_b 7.69100(10)
_cell_length_c 26.8277(6)
_cell_measurement_reflns_used 9901
_cell_measurement_temperature 150(2)
_cell_measurement_theta_max 32.70
_cell_measurement_theta_min 2.57
_cell_volume 3421.44(11)
_computing_cell_refinement 'Bruker SAINT'
_computing_data_collection 'Bruker APEX3'
_computing_data_reduction 'Bruker SAINT'
_computing_molecular_graphics 'Olex2 1.5 (Dolomanov et al., 2009)'
_computing_publication_material 'Olex2 1.5 (Dolomanov et al., 2009)'
_computing_structure_refinement 'SHELXL 2014/7 (Sheldrick, 2015)'
_computing_structure_solution 'SHELXT 2018/2 (Sheldrick, 2018)'
_diffrn_ambient_temperature 150(2)
_diffrn_detector PIXEL
_diffrn_detector_area_resol_mean 7.41
_diffrn_detector_type 'Bruker PHOTON III area detector'
_diffrn_measured_fraction_theta_full 1.000
_diffrn_measured_fraction_theta_max 1.000
_diffrn_measurement_device 'three-circle diffractometer'
_diffrn_measurement_device_type 'Bruker D8 Venture diffractometer'
_diffrn_measurement_method '\w and \f scans'
_diffrn_radiation_monochromator 'Incoatec HELIOS multilayer mirrors'
_diffrn_radiation_type MoK\a
_diffrn_radiation_wavelength 0.71073
_diffrn_reflns_av_R_equivalents 0.0556
_diffrn_reflns_av_unetI/netI 0.0601
_diffrn_reflns_Laue_measured_fraction_full 1.000
_diffrn_reflns_Laue_measured_fraction_max 1.000
_diffrn_reflns_limit_h_max 24
_diffrn_reflns_limit_h_min -24
_diffrn_reflns_limit_k_max 10
_diffrn_reflns_limit_k_min -10
_diffrn_reflns_limit_l_max 38
_diffrn_reflns_limit_l_min -23
_diffrn_reflns_number 41622
_diffrn_reflns_point_group_measured_fraction_full 1.000
_diffrn_reflns_point_group_measured_fraction_max 1.000
_diffrn_reflns_theta_full 25.242
_diffrn_reflns_theta_max 30.506
_diffrn_reflns_theta_min 1.736
_diffrn_source 'Incoatec IuS3.0 microfocus X-ray tube'
_exptl_absorpt_coefficient_mu 0.077
_exptl_absorpt_correction_T_max 0.7465
_exptl_absorpt_correction_T_min 0.6551
_exptl_absorpt_correction_type multi-scan
_exptl_absorpt_process_details
;
SADABS-2016/2 (Bruker,2016/2) was used for absorption correction.
wR2(int) was 0.0826 before and 0.0627 after correction.
The Ratio of minimum to maximum transmission is 0.8776.
The \l/2 correction factor is Not present.
;
_exptl_crystal_colour 'light yellow'
_exptl_crystal_colour_modifier light
_exptl_crystal_colour_primary yellow
_exptl_crystal_density_diffrn 1.267
_exptl_crystal_description prism
_exptl_crystal_F_000 1376
_exptl_crystal_size_max 0.18
_exptl_crystal_size_mid 0.18
_exptl_crystal_size_min 0.1
_refine_diff_density_max 0.259
_refine_diff_density_min -0.220
_refine_diff_density_rms 0.050
_refine_ls_extinction_method none
_refine_ls_goodness_of_fit_ref 1.028
_refine_ls_hydrogen_treatment constr
_refine_ls_matrix_type full
_refine_ls_number_parameters 455
_refine_ls_number_reflns 10420
_refine_ls_number_restraints 0
_refine_ls_restrained_S_all 1.028
_refine_ls_R_factor_all 0.0951
_refine_ls_R_factor_gt 0.0570
_refine_ls_shift/su_max 0.001
_refine_ls_shift/su_mean 0.000
_refine_ls_structure_factor_coef Fsqd
_refine_ls_weighting_details 'w=1/[\s^2^(Fo^2^)+(0.0556P)^2^+0.8790P] where P=(Fo^2^+2Fc^2^)/3'
_refine_ls_weighting_scheme calc
_refine_ls_wR_factor_gt 0.1250
_refine_ls_wR_factor_ref 0.1475
_reflns_Friedel_coverage 0.000
_reflns_number_gt 6791
_reflns_number_total 10420
_reflns_threshold_expression 'I > 2\s(I)'
_cod_data_source_file d4dt00824c2.cif
_cod_data_source_block bsa-29
_cod_depositor_comments 'Adding full bibliography for 7715815--7715818.cif.'
_cod_database_code 7715818
_shelx_shelxl_version_number 2014/7
_shelx_space_group_comment
;
The symmetry employed for this shelxl refinement is uniquely defined
by the following loop, which should always be used as a source of
symmetry information in preference to the above space-group names.
They are only intended as comments.
;
_shelx_estimated_absorpt_t_max 0.992
_shelx_estimated_absorpt_t_min 0.986
_olex2_refinement_description
;
1. Fixed Uiso
 At 1.2 times of:
  All C(H) groups
 At 1.5 times of:
  All C(H,H,H) groups
2.a Aromatic/amide H refined with riding coordinates:
 C29(H29), C36(H36), C8(H8), C24(H24), C11(H11), C35(H35), C42(H42), C32(H32),
 C17(H17), C3(H3), C34(H34), C15(H15), C38(H38), C21(H21), C19(H19), C18(H18),
 C39(H39), C40(H40), C41(H41), C33(H33), C12(H12), C13(H13), C14(H14), C20(H20)
2.b Idealised Me refined as rotating group:
 C26(H26A,H26B,H26C), C5(H5A,H5B,H5C), C22(H22A,H22B,H22C), C1(H1A,H1B,H1C)
;
_olex2_submission_special_instructions 'No special instructions were received'

loop_
_space_group_symop_operation_xyz
'x, y, z'
'-x, y+1/2, -z+1/2'
'-x, -y, -z'
'x, -y-1/2, z-1/2'

loop_
_atom_site_label
_atom_site_type_symbol
_atom_site_fract_x
_atom_site_fract_y
_atom_site_fract_z
_atom_site_U_iso_or_equiv
_atom_site_adp_type
_atom_site_occupancy
_atom_site_site_symmetry_order
_atom_site_calc_flag
_atom_site_refinement_flags_posn
_atom_site_refinement_flags_adp
_atom_site_refinement_flags_occupancy
_atom_site_disorder_assembly
_atom_site_disorder_group
N3 N 0.61812(7) 0.54013(16) 0.27161(5) 0.0228(3) Uani 1 1 d . . . . .
N2 N 0.53060(7) 0.52474(17) 0.19108(5) 0.0234(3) Uani 1 1 d . . . . .
N6 N 0.93179(7) 0.04927(16) 0.18883(5) 0.0227(3) Uani 1 1 d . . . . .
N7 N 0.89510(7) 0.05443(16) 0.26578(5) 0.0221(3) Uani 1 1 d . . . . .
N8 N 0.77843(7) 0.19658(18) 0.27873(5) 0.0270(3) Uani 1 1 d . . . . .
N4 N 0.74187(7) 0.69609(17) 0.28967(5) 0.0274(3) Uani 1 1 d . . . . .
N1 N 0.53112(8) 0.45407(18) 0.14430(5) 0.0285(3) Uani 1 1 d . . . . .
N5 N 0.90318(8) -0.01639(18) 0.14012(5) 0.0291(3) Uani 1 1 d . . . . .
C6 C 0.60320(8) 0.59054(19) 0.22288(6) 0.0213(3) Uani 1 1 d . . . . .
C25 C 1.01474(8) 0.04460(19) 0.20473(6) 0.0224(3) Uani 1 1 d . . . . .
C30 C 0.84609(8) 0.10312(19) 0.29530(6) 0.0221(3) Uani 1 1 d . . . . .
C27 C 0.87686(8) 0.10661(19) 0.21701(6) 0.0213(3) Uani 1 1 d . . . . .
C4 C 0.45503(8) 0.52574(19) 0.20038(6) 0.0241(3) Uani 1 1 d . . . . .
C16 C 0.70288(9) 0.5402(2) 0.35794(6) 0.0239(3) Uani 1 1 d . . . . .
C31 C 0.86884(8) 0.04796(19) 0.34973(6) 0.0226(3) Uani 1 1 d . . . . .
C7 C 0.68685(8) 0.59545(19) 0.30354(6) 0.0233(3) Uani 1 1 d . . . . .
C10 C 0.64057(9) 0.77078(19) 0.15087(6) 0.0233(3) Uani 1 1 d . . . . .
C9 C 0.65459(8) 0.69978(19) 0.20361(6) 0.0225(3) Uani 1 1 d . . . . .
C37 C 0.78764(9) 0.28571(19) 0.14296(6) 0.0235(3) Uani 1 1 d . . . . .
C29 C 0.76217(9) 0.2467(2) 0.22972(6) 0.0260(3) Uani 1 1 d . . . . .
H29 H 0.7147 0.3135 0.2172 0.031 Uiso 1 1 calc R U . . .
C36 C 0.92939(9) -0.0754(2) 0.36632(6) 0.0263(3) Uani 1 1 d . . . . .
H36 H 0.9557 -0.1247 0.3424 0.032 Uiso 1 1 calc R U . . .
C8 C 0.72415(9) 0.7461(2) 0.24070(6) 0.0256(3) Uani 1 1 d . . . . .
H8 H 0.7618 0.8192 0.2301 0.031 Uiso 1 1 calc R U . . .
C28 C 0.80926(8) 0.20923(19) 0.19527(6) 0.0223(3) Uani 1 1 d . . . . .
C23 C 0.96923(10) -0.0604(2) 0.12565(6) 0.0284(3) Uani 1 1 d . . . . .
C24 C 1.03954(9) -0.0239(2) 0.16425(6) 0.0268(3) Uani 1 1 d . . . . .
H24 H 1.0936 -0.0431 0.1625 0.032 Uiso 1 1 calc R U . . .
C11 C 0.70510(9) 0.7888(2) 0.12812(6) 0.0287(3) Uani 1 1 d . . . . .
H11 H 0.7573 0.7512 0.1461 0.034 Uiso 1 1 calc R U . . .
C35 C 0.95153(9) -0.1267(2) 0.41738(6) 0.0290(3) Uani 1 1 d . . . . .
H35 H 0.9927 -0.2111 0.4283 0.035 Uiso 1 1 calc R U . . .
C2 C 0.45478(10) 0.4108(2) 0.12413(7) 0.0301(4) Uani 1 1 d . . . . .
C42 C 0.84592(9) 0.3570(2) 0.12072(6) 0.0292(3) Uani 1 1 d . . . . .
H42 H 0.9013 0.3503 0.1384 0.035 Uiso 1 1 calc R U . . .
C32 C 0.83060(10) 0.1183(2) 0.38527(6) 0.0302(4) Uani 1 1 d . . . . .
H32 H 0.7889 0.2017 0.3745 0.036 Uiso 1 1 calc R U . . .
C17 C 0.65574(9) 0.4126(2) 0.37331(6) 0.0280(3) Uani 1 1 d . . . . .
H17 H 0.6124 0.3612 0.3487 0.034 Uiso 1 1 calc R U . . .
C3 C 0.40566(9) 0.4541(2) 0.15746(7) 0.0300(4) Uani 1 1 d . . . . .
H3 H 0.3491 0.4368 0.1513 0.036 Uiso 1 1 calc R U . . .
C34 C 0.91353(10) -0.0549(2) 0.45247(6) 0.0300(3) Uani 1 1 d . . . . .
H34 H 0.9289 -0.0893 0.4875 0.036 Uiso 1 1 calc R U . . .
C15 C 0.56461(9) 0.8274(2) 0.12344(7) 0.0310(4) Uani 1 1 d . . . . .
H15 H 0.5198 0.8176 0.1383 0.037 Uiso 1 1 calc R U . . .
C38 C 0.70684(9) 0.2975(2) 0.11611(6) 0.0300(4) Uani 1 1 d . . . . .
H38 H 0.6662 0.2497 0.1306 0.036 Uiso 1 1 calc R U . . .
C26 C 1.06242(9) 0.1115(2) 0.25507(6) 0.0296(3) Uani 1 1 d . . . . .
H26A H 1.0444 0.2292 0.2606 0.044 Uiso 1 1 calc R U . . .
H26B H 1.1197 0.1141 0.2551 0.044 Uiso 1 1 calc R U . . .
H26C H 1.0546 0.0351 0.2827 0.044 Uiso 1 1 calc R U . . .
C21 C 0.76617(10) 0.6145(2) 0.39465(7) 0.0335(4) Uani 1 1 d . . . . .
H21 H 0.7990 0.7010 0.3848 0.040 Uiso 1 1 calc R U . . .
C19 C 0.73458(11) 0.4355(2) 0.46051(7) 0.0337(4) Uani 1 1 d . . . . .
H19 H 0.7455 0.3999 0.4955 0.040 Uiso 1 1 calc R U . . .
C5 C 0.43718(9) 0.5969(2) 0.24794(7) 0.0328(4) Uani 1 1 d . . . . .
H5A H 0.4579 0.5171 0.2767 0.049 Uiso 1 1 calc R U . . .
H5B H 0.3787 0.6097 0.2428 0.049 Uiso 1 1 calc R U . . .
H5C H 0.4632 0.7106 0.2557 0.049 Uiso 1 1 calc R U . . .
C18 C 0.67173(10) 0.3606(2) 0.42412(7) 0.0315(4) Uani 1 1 d . . . . .
H18 H 0.6395 0.2732 0.4342 0.038 Uiso 1 1 calc R U . . .
C39 C 0.68532(10) 0.3782(2) 0.06855(7) 0.0367(4) Uani 1 1 d . . . . .
H39 H 0.6301 0.3856 0.0507 0.044 Uiso 1 1 calc R U . . .
C40 C 0.74331(11) 0.4478(2) 0.04693(7) 0.0362(4) Uani 1 1 d . . . . .
H40 H 0.7283 0.5025 0.0142 0.043 Uiso 1 1 calc R U . . .
C41 C 0.82385(11) 0.4375(2) 0.07319(7) 0.0342(4) Uani 1 1 d . . . . .
H41 H 0.8641 0.4860 0.0585 0.041 Uiso 1 1 calc R U . . .
C33 C 0.85326(11) 0.0671(2) 0.43643(7) 0.0343(4) Uani 1 1 d . . . . .
H33 H 0.8272 0.1162 0.4605 0.041 Uiso 1 1 calc R U . . .
C12 C 0.69408(11) 0.8608(2) 0.07951(7) 0.0349(4) Uani 1 1 d . . . . .
H12 H 0.7387 0.8734 0.0646 0.042 Uiso 1 1 calc R U . . .
C13 C 0.61871(11) 0.9142(2) 0.05274(7) 0.0367(4) Uani 1 1 d . . . . .
H13 H 0.6110 0.9622 0.0193 0.044 Uiso 1 1 calc R U . . .
C14 C 0.55401(11) 0.8975(2) 0.07492(7) 0.0385(4) Uani 1 1 d . . . . .
H14 H 0.5019 0.9346 0.0565 0.046 Uiso 1 1 calc R U . . .
C20 C 0.78106(11) 0.5621(2) 0.44548(7) 0.0388(4) Uani 1 1 d . . . . .
H20 H 0.8239 0.6141 0.4704 0.047 Uiso 1 1 calc R U . . .
C22 C 0.96242(12) -0.1389(3) 0.07369(7) 0.0438(5) Uani 1 1 d . . . . .
H22A H 0.9054 -0.1551 0.0564 0.066 Uiso 1 1 calc R U . . .
H22B H 0.9899 -0.2517 0.0776 0.066 Uiso 1 1 calc R U . . .
H22C H 0.9875 -0.0613 0.0532 0.066 Uiso 1 1 calc R U . . .
C1 C 0.43122(12) 0.3286(3) 0.07224(7) 0.0459(5) Uani 1 1 d . . . . .
H1A H 0.4009 0.4124 0.0473 0.069 Uiso 1 1 calc R U . . .
H1B H 0.3975 0.2265 0.0735 0.069 Uiso 1 1 calc R U . . .
H1C H 0.4798 0.2928 0.0618 0.069 Uiso 1 1 calc R U . . .

loop_
_atom_site_aniso_label
_atom_site_aniso_U_11
_atom_site_aniso_U_22
_atom_site_aniso_U_33
_atom_site_aniso_U_23
_atom_site_aniso_U_13
_atom_site_aniso_U_12
N3 0.0175(5) 0.0251(6) 0.0258(7) -0.0015(5) 0.0055(5) 0.0001(5)
N2 0.0175(6) 0.0276(6) 0.0247(7) -0.0020(5) 0.0042(5) -0.0022(5)
N6 0.0199(6) 0.0279(6) 0.0212(6) -0.0026(5) 0.0069(5) 0.0027(5)
N7 0.0190(6) 0.0251(6) 0.0230(7) -0.0019(5) 0.0070(5) -0.0007(5)
N8 0.0230(6) 0.0318(7) 0.0284(7) 0.0022(6) 0.0105(5) 0.0043(5)
N4 0.0205(6) 0.0320(7) 0.0289(7) 0.0007(6) 0.0041(5) -0.0043(5)
N1 0.0276(7) 0.0317(7) 0.0257(7) -0.0057(6) 0.0056(5) -0.0044(6)
N5 0.0282(7) 0.0342(7) 0.0239(7) -0.0066(6) 0.0045(5) 0.0049(6)
C6 0.0155(6) 0.0223(7) 0.0258(8) -0.0031(6) 0.0043(5) 0.0002(5)
C25 0.0205(7) 0.0207(7) 0.0272(8) 0.0029(6) 0.0083(6) 0.0014(6)
C30 0.0204(7) 0.0222(7) 0.0255(8) -0.0018(6) 0.0091(6) -0.0010(6)
C27 0.0180(6) 0.0224(7) 0.0245(8) -0.0042(6) 0.0071(5) -0.0020(5)
C4 0.0175(6) 0.0200(7) 0.0346(9) 0.0036(6) 0.0060(6) 0.0005(6)
C16 0.0211(7) 0.0256(7) 0.0246(8) -0.0002(6) 0.0051(6) 0.0024(6)
C31 0.0210(7) 0.0245(7) 0.0238(8) -0.0016(6) 0.0082(6) -0.0033(6)
C7 0.0190(6) 0.0242(7) 0.0261(8) -0.0020(6) 0.0044(6) 0.0006(6)
C10 0.0223(7) 0.0231(7) 0.0243(8) -0.0013(6) 0.0055(6) -0.0018(6)
C9 0.0183(6) 0.0228(7) 0.0261(8) -0.0009(6) 0.0052(6) 0.0013(6)
C37 0.0231(7) 0.0233(7) 0.0246(8) -0.0018(6) 0.0070(6) 0.0023(6)
C29 0.0219(7) 0.0291(8) 0.0287(9) 0.0026(6) 0.0098(6) 0.0041(6)
C36 0.0246(7) 0.0285(8) 0.0264(8) -0.0027(6) 0.0072(6) 0.0008(6)
C8 0.0213(7) 0.0268(8) 0.0287(8) 0.0012(6) 0.0060(6) -0.0033(6)
C28 0.0186(6) 0.0235(7) 0.0252(8) -0.0002(6) 0.0062(6) -0.0008(6)
C23 0.0326(8) 0.0282(8) 0.0263(8) -0.0002(6) 0.0110(7) 0.0067(7)
C24 0.0249(7) 0.0264(8) 0.0324(9) 0.0012(6) 0.0136(6) 0.0037(6)
C11 0.0246(7) 0.0317(8) 0.0303(9) 0.0014(7) 0.0074(6) 0.0003(6)
C35 0.0261(7) 0.0314(8) 0.0285(9) 0.0017(7) 0.0049(6) 0.0014(7)
C2 0.0291(8) 0.0260(8) 0.0307(9) -0.0002(6) -0.0009(6) -0.0050(6)
C42 0.0259(7) 0.0349(9) 0.0276(9) -0.0009(7) 0.0081(6) -0.0016(7)
C32 0.0314(8) 0.0322(8) 0.0310(9) 0.0030(7) 0.0150(7) 0.0058(7)
C17 0.0242(7) 0.0330(8) 0.0277(8) -0.0009(7) 0.0079(6) -0.0004(6)
C3 0.0192(7) 0.0264(8) 0.0415(10) 0.0020(7) 0.0020(6) -0.0027(6)
C34 0.0326(8) 0.0338(9) 0.0237(8) 0.0021(7) 0.0072(6) -0.0057(7)
C15 0.0233(7) 0.0365(9) 0.0328(9) 0.0043(7) 0.0060(7) 0.0010(7)
C38 0.0236(7) 0.0341(9) 0.0325(9) 0.0020(7) 0.0070(6) 0.0029(7)
C26 0.0210(7) 0.0350(9) 0.0319(9) -0.0038(7) 0.0047(6) -0.0019(7)
C21 0.0324(8) 0.0368(9) 0.0281(9) 0.0028(7) 0.0017(7) -0.0080(7)
C19 0.0416(9) 0.0360(9) 0.0242(9) 0.0029(7) 0.0092(7) 0.0081(8)
C5 0.0230(7) 0.0363(9) 0.0421(10) -0.0040(8) 0.0138(7) -0.0011(7)
C18 0.0346(8) 0.0306(8) 0.0327(9) 0.0027(7) 0.0148(7) 0.0026(7)
C39 0.0311(8) 0.0430(10) 0.0330(10) 0.0033(8) 0.0020(7) 0.0087(8)
C40 0.0473(10) 0.0374(9) 0.0237(9) 0.0019(7) 0.0082(7) 0.0090(8)
C41 0.0407(9) 0.0370(9) 0.0284(9) 0.0014(7) 0.0153(7) 0.0000(8)
C33 0.0401(9) 0.0393(9) 0.0283(9) 0.0017(7) 0.0176(7) 0.0041(8)
C12 0.0367(9) 0.0368(9) 0.0346(10) 0.0034(7) 0.0154(8) -0.0014(8)
C13 0.0444(10) 0.0375(9) 0.0266(9) 0.0053(7) 0.0055(7) -0.0030(8)
C14 0.0300(8) 0.0443(10) 0.0354(10) 0.0084(8) -0.0029(7) 0.0012(8)
C20 0.0388(9) 0.0446(10) 0.0277(9) 0.0000(8) -0.0021(7) -0.0054(8)
C22 0.0529(11) 0.0501(11) 0.0299(10) -0.0082(8) 0.0130(8) 0.0137(9)
C1 0.0455(11) 0.0477(11) 0.0386(11) -0.0113(9) -0.0011(9) -0.0114(9)

loop_
_atom_type_symbol
_atom_type_description
_atom_type_scat_dispersion_real
_atom_type_scat_dispersion_imag
_atom_type_scat_source
C C 0.0033 0.0016 'International Tables Vol C Tables 4.2.6.8 and 6.1.1.4'
H H 0.0000 0.0000 'International Tables Vol C Tables 4.2.6.8 and 6.1.1.4'
N N 0.0061 0.0033 'International Tables Vol C Tables 4.2.6.8 and 6.1.1.4'

loop_
_geom_angle_atom_site_label_1
_geom_angle_atom_site_label_2
_geom_angle_atom_site_label_3
_geom_angle
_geom_angle_site_symmetry_1
_geom_angle_site_symmetry_3
_geom_angle_publ_flag
C6 N3 C7 117.51(13) . . ?
N1 N2 C6 119.42(12) . . ?
N1 N2 C4 112.77(12) . . ?
C4 N2 C6 127.79(13) . . ?
N5 N6 C25 112.53(12) . . ?
N5 N6 C27 119.68(12) . . ?
C25 N6 C27 127.75(13) . . ?
C27 N7 C30 117.87(12) . . ?
C29 N8 C30 115.81(13) . . ?
C8 N4 C7 115.87(13) . . ?
C2 N1 N2 104.20(13) . . ?
C23 N5 N6 104.04(13) . . ?
N3 C6 N2 114.62(12) . . ?
N3 C6 C9 123.50(13) . . ?
C9 C6 N2 121.89(13) . . ?
N6 C25 C26 124.38(13) . . ?
C24 C25 N6 105.20(13) . . ?
C24 C25 C26 130.35(14) . . ?
N7 C30 N8 124.61(14) . . ?
N7 C30 C31 116.91(13) . . ?
N8 C30 C31 118.48(13) . . ?
N7 C27 N6 113.96(12) . . ?
N7 C27 C28 123.25(13) . . ?
C28 C27 N6 122.80(13) . . ?
N2 C4 C5 123.95(14) . . ?
C3 C4 N2 104.98(14) . . ?
C3 C4 C5 131.05(14) . . ?
C17 C16 C7 120.89(14) . . ?
C21 C16 C7 120.13(14) . . ?
C21 C16 C17 118.98(15) . . ?
C36 C31 C30 120.32(13) . . ?
C32 C31 C30 120.76(14) . . ?
C32 C31 C36 118.92(15) . . ?
N3 C7 C16 117.31(13) . . ?
N4 C7 N3 124.81(14) . . ?
N4 C7 C16 117.88(13) . . ?
C11 C10 C9 119.73(13) . . ?
C11 C10 C15 118.25(15) . . ?
C15 C10 C9 121.97(14) . . ?
C6 C9 C10 127.17(13) . . ?
C8 C9 C6 113.06(14) . . ?
C8 C9 C10 119.73(13) . . ?
C42 C37 C28 121.55(14) . . ?
C42 C37 C38 118.39(15) . . ?
C38 C37 C28 119.94(14) . . ?
N8 C29 H29 117.3 . . ?
N8 C29 C28 125.36(14) . . ?
C28 C29 H29 117.3 . . ?
C31 C36 H36 119.7 . . ?
C35 C36 C31 120.67(15) . . ?
C35 C36 H36 119.7 . . ?
N4 C8 C9 125.22(14) . . ?
N4 C8 H8 117.4 . . ?
C9 C8 H8 117.4 . . ?
C27 C28 C37 127.22(13) . . ?
C29 C28 C27 113.06(14) . . ?
C29 C28 C37 119.61(13) . . ?
N5 C23 C24 111.65(14) . . ?
N5 C23 C22 119.93(15) . . ?
C24 C23 C22 128.42(15) . . ?
C25 C24 C23 106.57(13) . . ?
C25 C24 H24 126.7 . . ?
C23 C24 H24 126.7 . . ?
C10 C11 H11 119.6 . . ?
C12 C11 C10 120.84(15) . . ?
C12 C11 H11 119.6 . . ?
C36 C35 H35 120.0 . . ?
C34 C35 C36 119.91(15) . . ?
C34 C35 H35 120.0 . . ?
N1 C2 C3 111.27(15) . . ?
N1 C2 C1 119.98(16) . . ?
C3 C2 C1 128.76(15) . . ?
C37 C42 H42 119.7 . . ?
C41 C42 C37 120.59(15) . . ?
C41 C42 H42 119.7 . . ?
C31 C32 H32 119.9 . . ?
C33 C32 C31 120.20(15) . . ?
C33 C32 H32 119.9 . . ?
C16 C17 H17 119.8 . . ?
C18 C17 C16 120.44(15) . . ?
C18 C17 H17 119.8 . . ?
C4 C3 C2 106.78(13) . . ?
C4 C3 H3 126.6 . . ?
C2 C3 H3 126.6 . . ?
C35 C34 H34 120.0 . . ?
C33 C34 C35 119.92(16) . . ?
C33 C34 H34 120.0 . . ?
C10 C15 H15 119.7 . . ?
C14 C15 C10 120.55(15) . . ?
C14 C15 H15 119.7 . . ?
C37 C38 H38 119.7 . . ?
C39 C38 C37 120.63(15) . . ?
C39 C38 H38 119.7 . . ?
C25 C26 H26A 109.5 . . ?
C25 C26 H26B 109.5 . . ?
C25 C26 H26C 109.5 . . ?
H26A C26 H26B 109.5 . . ?
H26A C26 H26C 109.5 . . ?
H26B C26 H26C 109.5 . . ?
C16 C21 H21 120.0 . . ?
C20 C21 C16 119.93(16) . . ?
C20 C21 H21 120.0 . . ?
C18 C19 H19 120.3 . . ?
C20 C19 H19 120.3 . . ?
C20 C19 C18 119.37(16) . . ?
C4 C5 H5A 109.5 . . ?
C4 C5 H5B 109.5 . . ?
C4 C5 H5C 109.5 . . ?
H5A C5 H5B 109.5 . . ?
H5A C5 H5C 109.5 . . ?
H5B C5 H5C 109.5 . . ?
C17 C18 C19 120.33(16) . . ?
C17 C18 H18 119.8 . . ?
C19 C18 H18 119.8 . . ?
C38 C39 H39 119.8 . . ?
C40 C39 C38 120.49(16) . . ?
C40 C39 H39 119.8 . . ?
C39 C40 H40 120.2 . . ?
C39 C40 C41 119.58(16) . . ?
C41 C40 H40 120.2 . . ?
C42 C41 C40 120.33(16) . . ?
C42 C41 H41 119.8 . . ?
C40 C41 H41 119.8 . . ?
C32 C33 H33 119.8 . . ?
C34 C33 C32 120.37(15) . . ?
C34 C33 H33 119.8 . . ?
C11 C12 H12 119.9 . . ?
C13 C12 C11 120.22(16) . . ?
C13 C12 H12 119.9 . . ?
C12 C13 H13 120.2 . . ?
C12 C13 C14 119.57(16) . . ?
C14 C13 H13 120.2 . . ?
C15 C14 C13 120.56(16) . . ?
C15 C14 H14 119.7 . . ?
C13 C14 H14 119.7 . . ?
C21 C20 H20 119.5 . . ?
C19 C20 C21 120.95(17) . . ?
C19 C20 H20 119.5 . . ?
C23 C22 H22A 109.5 . . ?
C23 C22 H22B 109.5 . . ?
C23 C22 H22C 109.5 . . ?
H22A C22 H22B 109.5 . . ?
H22A C22 H22C 109.5 . . ?
H22B C22 H22C 109.5 . . ?
C2 C1 H1A 109.5 . . ?
C2 C1 H1B 109.5 . . ?
C2 C1 H1C 109.5 . . ?
H1A C1 H1B 109.5 . . ?
H1A C1 H1C 109.5 . . ?
H1B C1 H1C 109.5 . . ?

loop_
_geom_bond_atom_site_label_1
_geom_bond_atom_site_label_2
_geom_bond_distance
_geom_bond_site_symmetry_2
_geom_bond_publ_flag
N3 C6 1.3268(19) . ?
N3 C7 1.3421(18) . ?
N2 N1 1.3697(18) . ?
N2 C6 1.4159(18) . ?
N2 C4 1.3759(18) . ?
N6 N5 1.3738(17) . ?
N6 C25 1.3781(18) . ?
N6 C27 1.4140(18) . ?
N7 C30 1.3407(18) . ?
N7 C27 1.3302(19) . ?
N8 C30 1.3419(19) . ?
N8 C29 1.332(2) . ?
N4 C7 1.3403(19) . ?
N4 C8 1.330(2) . ?
N1 C2 1.327(2) . ?
N5 C23 1.3261(19) . ?
C6 C9 1.404(2) . ?
C25 C24 1.365(2) . ?
C25 C26 1.487(2) . ?
C30 C31 1.478(2) . ?
C27 C28 1.403(2) . ?
C4 C3 1.365(2) . ?
C4 C5 1.487(2) . ?
C16 C7 1.480(2) . ?
C16 C17 1.395(2) . ?
C16 C21 1.394(2) . ?
C31 C36 1.394(2) . ?
C31 C32 1.392(2) . ?
C10 C9 1.480(2) . ?
C10 C11 1.394(2) . ?
C10 C15 1.396(2) . ?
C9 C8 1.396(2) . ?
C37 C28 1.482(2) . ?
C37 C42 1.394(2) . ?
C37 C38 1.396(2) . ?
C29 H29 0.9500 . ?
C29 C28 1.398(2) . ?
C36 H36 0.9500 . ?
C36 C35 1.386(2) . ?
C8 H8 0.9500 . ?
C23 C24 1.409(2) . ?
C23 C22 1.497(2) . ?
C24 H24 0.9500 . ?
C11 H11 0.9500 . ?
C11 C12 1.386(2) . ?
C35 H35 0.9500 . ?
C35 C34 1.384(2) . ?
C2 C3 1.410(2) . ?
C2 C1 1.491(2) . ?
C42 H42 0.9500 . ?
C42 C41 1.384(2) . ?
C32 H32 0.9500 . ?
C32 C33 1.388(2) . ?
C17 H17 0.9500 . ?
C17 C18 1.382(2) . ?
C3 H3 0.9500 . ?
C34 H34 0.9500 . ?
C34 C33 1.382(2) . ?
C15 H15 0.9500 . ?
C15 C14 1.379(2) . ?
C38 H38 0.9500 . ?
C38 C39 1.385(2) . ?
C26 H26A 0.9800 . ?
C26 H26B 0.9800 . ?
C26 H26C 0.9800 . ?
C21 H21 0.9500 . ?
C21 C20 1.384(2) . ?
C19 H19 0.9500 . ?
C19 C18 1.387(2) . ?
C19 C20 1.379(3) . ?
C5 H5A 0.9800 . ?
C5 H5B 0.9800 . ?
C5 H5C 0.9800 . ?
C18 H18 0.9500 . ?
C39 H39 0.9500 . ?
C39 C40 1.375(3) . ?
C40 H40 0.9500 . ?
C40 C41 1.387(2) . ?
C41 H41 0.9500 . ?
C33 H33 0.9500 . ?
C12 H12 0.9500 . ?
C12 C13 1.375(2) . ?
C13 H13 0.9500 . ?
C13 C14 1.386(3) . ?
C14 H14 0.9500 . ?
C20 H20 0.9500 . ?
C22 H22A 0.9800 . ?
C22 H22B 0.9800 . ?
C22 H22C 0.9800 . ?
C1 H1A 0.9800 . ?
C1 H1B 0.9800 . ?
C1 H1C 0.9800 . ?

loop_
_geom_torsion_atom_site_label_1
_geom_torsion_atom_site_label_2
_geom_torsion_atom_site_label_3
_geom_torsion_atom_site_label_4
_geom_torsion
_geom_torsion_site_symmetry_1
_geom_torsion_site_symmetry_2
_geom_torsion_site_symmetry_3
_geom_torsion_site_symmetry_4
_geom_torsion_publ_flag
N3 C6 C9 C10 -176.07(14) . . . . ?
N3 C6 C9 C8 1.7(2) . . . . ?
N2 N1 C2 C3 0.35(18) . . . . ?
N2 N1 C2 C1 179.93(15) . . . . ?
N2 C6 C9 C10 4.1(2) . . . . ?
N2 C6 C9 C8 -178.14(13) . . . . ?
N2 C4 C3 C2 0.72(17) . . . . ?
N6 N5 C23 C24 -0.04(18) . . . . ?
N6 N5 C23 C22 179.78(15) . . . . ?
N6 C25 C24 C23 -0.96(17) . . . . ?
N6 C27 C28 C37 -5.5(2) . . . . ?
N6 C27 C28 C29 178.36(13) . . . . ?
N7 C30 C31 C36 -11.7(2) . . . . ?
N7 C30 C31 C32 168.03(14) . . . . ?
N7 C27 C28 C37 174.51(14) . . . . ?
N7 C27 C28 C29 -1.6(2) . . . . ?
N8 C30 C31 C36 167.91(14) . . . . ?
N8 C30 C31 C32 -12.3(2) . . . . ?
N8 C29 C28 C27 1.5(2) . . . . ?
N8 C29 C28 C37 -174.93(15) . . . . ?
N1 N2 C6 N3 -132.92(14) . . . . ?
N1 N2 C6 C9 46.9(2) . . . . ?
N1 N2 C4 C3 -0.56(17) . . . . ?
N1 N2 C4 C5 -179.26(14) . . . . ?
N1 C2 C3 C4 -0.70(19) . . . . ?
N5 N6 C25 C24 1.01(17) . . . . ?
N5 N6 C25 C26 178.23(14) . . . . ?
N5 N6 C27 N7 135.48(14) . . . . ?
N5 N6 C27 C28 -44.5(2) . . . . ?
N5 C23 C24 C25 0.66(19) . . . . ?
C6 N3 C7 N4 -0.8(2) . . . . ?
C6 N3 C7 C16 179.48(13) . . . . ?
C6 N2 N1 C2 -178.21(13) . . . . ?
C6 N2 C4 C3 177.62(14) . . . . ?
C6 N2 C4 C5 -1.1(2) . . . . ?
C6 C9 C8 N4 -0.6(2) . . . . ?
C25 N6 N5 C23 -0.60(17) . . . . ?
C25 N6 C27 N7 -42.2(2) . . . . ?
C25 N6 C27 C28 137.79(15) . . . . ?
C30 N7 C27 N6 180.00(12) . . . . ?
C30 N7 C27 C28 0.0(2) . . . . ?
C30 N8 C29 C28 0.2(2) . . . . ?
C30 C31 C36 C35 179.47(14) . . . . ?
C30 C31 C32 C33 -179.16(15) . . . . ?
C27 N6 N5 C23 -178.65(13) . . . . ?
C27 N6 C25 C24 178.86(14) . . . . ?
C27 N6 C25 C26 -3.9(2) . . . . ?
C27 N7 C30 N8 2.1(2) . . . . ?
C27 N7 C30 C31 -178.26(13) . . . . ?
C4 N2 N1 C2 0.13(17) . . . . ?
C4 N2 C6 N3 49.0(2) . . . . ?
C4 N2 C6 C9 -131.17(16) . . . . ?
C16 C17 C18 C19 0.4(2) . . . . ?
C16 C21 C20 C19 0.7(3) . . . . ?
C31 C36 C35 C34 -0.2(2) . . . . ?
C31 C32 C33 C34 -0.4(3) . . . . ?
C7 N3 C6 N2 178.75(12) . . . . ?
C7 N3 C6 C9 -1.1(2) . . . . ?
C7 N4 C8 C9 -1.1(2) . . . . ?
C7 C16 C17 C18 179.34(14) . . . . ?
C7 C16 C21 C20 -179.87(16) . . . . ?
C10 C9 C8 N4 177.37(14) . . . . ?
C10 C11 C12 C13 -0.7(3) . . . . ?
C10 C15 C14 C13 -0.6(3) . . . . ?
C9 C10 C11 C12 -177.61(15) . . . . ?
C9 C10 C15 C14 178.16(16) . . . . ?
C37 C42 C41 C40 -0.2(3) . . . . ?
C37 C38 C39 C40 0.2(3) . . . . ?
C29 N8 C30 N7 -2.2(2) . . . . ?
C29 N8 C30 C31 178.19(13) . . . . ?
C36 C31 C32 C33 0.6(2) . . . . ?
C36 C35 C34 C33 0.4(2) . . . . ?
C8 N4 C7 N3 1.8(2) . . . . ?
C8 N4 C7 C16 -178.48(13) . . . . ?
C28 C37 C42 C41 -175.90(15) . . . . ?
C28 C37 C38 C39 176.01(15) . . . . ?
C11 C10 C9 C6 -143.57(16) . . . . ?
C11 C10 C9 C8 38.8(2) . . . . ?
C11 C10 C15 C14 0.7(2) . . . . ?
C11 C12 C13 C14 0.8(3) . . . . ?
C35 C34 C33 C32 -0.1(3) . . . . ?
C42 C37 C28 C27 -39.9(2) . . . . ?
C42 C37 C28 C29 135.98(16) . . . . ?
C42 C37 C38 C39 0.0(2) . . . . ?
C32 C31 C36 C35 -0.3(2) . . . . ?
C17 C16 C7 N3 10.7(2) . . . . ?
C17 C16 C7 N4 -169.04(14) . . . . ?
C17 C16 C21 C20 -0.4(2) . . . . ?
C15 C10 C9 C6 39.0(2) . . . . ?
C15 C10 C9 C8 -138.60(16) . . . . ?
C15 C10 C11 C12 -0.1(2) . . . . ?
C38 C37 C28 C27 144.19(16) . . . . ?
C38 C37 C28 C29 -39.9(2) . . . . ?
C38 C37 C42 C41 0.1(2) . . . . ?
C38 C39 C40 C41 -0.3(3) . . . . ?
C26 C25 C24 C23 -177.95(16) . . . . ?
C21 C16 C7 N3 -169.84(14) . . . . ?
C21 C16 C7 N4 10.4(2) . . . . ?
C21 C16 C17 C18 -0.1(2) . . . . ?
C5 C4 C3 C2 179.30(16) . . . . ?
C18 C19 C20 C21 -0.4(3) . . . . ?
C39 C40 C41 C42 0.4(3) . . . . ?
C12 C13 C14 C15 -0.2(3) . . . . ?
C20 C19 C18 C17 -0.1(3) . . . . ?
C22 C23 C24 C25 -179.15(17) . . . . ?
C1 C2 C3 C4 179.77(17) . . . . ?
